data_2104237
loop_
_publ_author_name
'Siegler, Maxime A.'
'Parkin, Sean'
'Selegue, John P.'
'Brock, Carolyn Pratt'

_publ_section_title
;
 The elusive [Ni(H~2~O)~2~(15-crown-5)]^2+^ cation and related
 co-crystals of nickel(II) hydrates and 15-crown-5
;
_journal_issue 6
_journal_name_full 'Acta Crystallographica Section B'
_journal_page_first 725
_journal_page_last 737
_journal_paper_doi 10.1107/S0108768108034058
_journal_volume 64
_journal_year 2008
_chemical_formula_moiety 'C10 H20 O5, C2 H16 Ni O6, 2(N O3), C10 H20 O5, H12 Ni O6, 2(N O3)'
_chemical_formula_sum 'C22 H68 N4 Ni2 O34'
_chemical_formula_weight 1050.22
_chemical_name_common
;
hexaaquanickel(II) nitrate (15-crown-5)
trans-tetraaquadimethanolnickel(II) nitrate (15-crown-5)
;
_chemical_name_systematic
;
 ?
;
_space_group_IT_number 14
_symmetry_cell_setting monoclinic
_symmetry_space_group_name_Hall '-P 2yn'
_symmetry_space_group_name_H-M 'P 1 21/n 1'
_atom_sites_solution_hydrogens geom
_atom_sites_solution_primary direct
_atom_sites_solution_secondary difmap
_audit_creation_method SHELXL-97
_cell_angle_alpha 90.00
_cell_angle_beta 120.750(10)
_cell_angle_gamma 90.00
_cell_formula_units_Z 2
_cell_length_a 16.2410(10)
_cell_length_b 15.4810(10)
_cell_length_c 10.4290(10)
_cell_measurement_reflns_used 5368
_cell_measurement_temperature 90.0(2)
_cell_measurement_theta_max 27.48
_cell_measurement_theta_min 1.00
_cell_volume 2253.5(4)
_computing_cell_refinement 'DENZO-SMN (Otwinowski & Minor, 2006)'
_computing_data_collection 'COLLECT (Nonius, 1999)'
_computing_data_reduction 'DENZO-SMN (Otwinowski & Minor, 2006)'
_computing_molecular_graphics 'XP in SHELXTL (Mercury (Macrae et al., 2008)'
_computing_publication_material 'SHELX-97 and local procedures'
_computing_structure_refinement 'SHELXL-97 (Sheldrick, 2008)'
_computing_structure_solution 'SHELXS-97 (Sheldrick, 2008)'
_diffrn_ambient_temperature 90.0(2)
_diffrn_detector_area_resol_mean 18
_diffrn_measured_fraction_theta_full 1.000
_diffrn_measured_fraction_theta_max 1.000
_diffrn_measurement_device_type 'Nonius KappaCCD diffractometer'
_diffrn_measurement_method '\w scans at fixed \c = 55\%'
_diffrn_radiation_monochromator graphite
_diffrn_radiation_source 'fine-focus sealed tube'
_diffrn_radiation_type MoK\a
_diffrn_radiation_wavelength 0.71073
_diffrn_reflns_av_R_equivalents 0.0331
_diffrn_reflns_av_sigmaI/netI 0.0490
_diffrn_reflns_limit_h_max 21
_diffrn_reflns_limit_h_min -21
_diffrn_reflns_limit_k_max 20
_diffrn_reflns_limit_k_min -20
_diffrn_reflns_limit_l_max 13
_diffrn_reflns_limit_l_min -13
_diffrn_reflns_number 10144
_diffrn_reflns_theta_full 27.49
_diffrn_reflns_theta_max 27.49
_diffrn_reflns_theta_min 1.96
_diffrn_standards_decay_% <2
_diffrn_standards_number 0
_exptl_absorpt_coefficient_mu 0.942
_exptl_absorpt_correction_T_max 0.9034
_exptl_absorpt_correction_T_min 0.8339
_exptl_absorpt_correction_type multi-scan
_exptl_absorpt_process_details 'Scalepack (Otwinowski & Minor, 2006)'
_exptl_crystal_colour 'pale green'
_exptl_crystal_density_diffrn 1.548
_exptl_crystal_density_method 'not measured'
_exptl_crystal_description 'irregular block'
_exptl_crystal_F_000 1112
_exptl_crystal_size_max 0.20
_exptl_crystal_size_mid 0.15
_exptl_crystal_size_min 0.11
_refine_diff_density_max 0.710
_refine_diff_density_min -0.513
_refine_ls_extinction_method none
_refine_ls_goodness_of_fit_ref 1.031
_refine_ls_hydrogen_treatment mixed
_refine_ls_matrix_type full
_refine_ls_number_parameters 348
_refine_ls_number_reflns 5174
_refine_ls_number_restraints 51
_refine_ls_restrained_S_all 1.035
_refine_ls_R_factor_all 0.0707
_refine_ls_R_factor_gt 0.0371
_refine_ls_shift/su_max 0.000
_refine_ls_shift/su_mean 0.000
_refine_ls_structure_factor_coef Fsqd
_refine_ls_weighting_details 'calc w=1/[\s^2^(Fo^2^)+(0.0536P)^2^+0.0000P] where P=(Fo^2^+2Fc^2^)/3'
_refine_ls_weighting_scheme calc
_refine_ls_wR_factor_gt 0.0870
_refine_ls_wR_factor_ref 0.1005
_reflns_number_gt 3430
_reflns_number_total 5174
_reflns_threshold_expression >2\s(I)
_cod_data_source_file bs5068.cif
_cod_data_source_block 3
_cod_original_sg_symbol_H-M 'P 21/n'
_cod_database_code 2104237
_cod_database_fobs_code 2104237

loop_
_symmetry_equiv_pos_as_xyz
'x, y, z'
'-x+1/2, y+1/2, -z+1/2'
'-x, -y, -z'
'x-1/2, -y-1/2, z-1/2'

loop_
_atom_site_type_symbol
_atom_site_label
_atom_site_fract_x
_atom_site_fract_y
_atom_site_fract_z
_atom_site_U_iso_or_equiv
_atom_site_adp_type
_atom_site_calc_flag
_atom_site_refinement_flags
_atom_site_occupancy
_atom_site_disorder_assembly
_atom_site_disorder_group
C C1 0.2556(5) -0.1809(4) -0.0093(5) 0.0224(11) Uani d PDU 0.575(3) A 1
H H1A 0.2080 -0.2076 0.0110 0.027 Uiso calc PR 0.575(3) A 1
H H1B 0.3047 -0.2247 0.0082 0.027 Uiso calc PR 0.575(3) A 1
C C2 0.2074(7) -0.1493(5) -0.1673(6) 0.0222(12) Uani d PDU 0.575(3) A 1
H H2A 0.2541 -0.1187 -0.1853 0.027 Uiso calc PR 0.575(3) A 1
H H2B 0.1808 -0.1986 -0.2373 0.027 Uiso calc PR 0.575(3) A 1
C C3 0.0934(4) -0.0406(5) -0.3240(9) 0.0290(14) Uani d PDU 0.575(3) A 1
H H3A 0.0273 -0.0241 -0.3523 0.035 Uiso calc PR 0.575(3) A 1
H H3B 0.0886 -0.0779 -0.4046 0.035 Uiso calc PR 0.575(3) A 1
C C10 0.3189(4) -0.1213(4) 0.2342(5) 0.0301(12) Uani d PDU 0.575(3) A 1
H H10A 0.3567 -0.1747 0.2769 0.036 Uiso calc PR 0.575(3) A 1
H H10B 0.2584 -0.1264 0.2351 0.036 Uiso calc PR 0.575(3) A 1
O O1 0.29969(19) -0.10765(17) 0.0869(3) 0.0243(8) Uani d PDU 0.575(3) A 1
O O2 0.13244(19) -0.09210(16) -0.1901(3) 0.0212(7) Uani d PDU 0.575(3) A 1
C C1' 0.2800(7) -0.1722(7) 0.0399(8) 0.0224(11) Uani d PDU 0.425(3) A 2
H H1'1 0.2932 -0.2343 0.0643 0.027 Uiso calc PR 0.425(3) A 2
H H1'2 0.3415 -0.1425 0.0710 0.027 Uiso calc PR 0.425(3) A 2
C C2' 0.2121(10) -0.1605(6) -0.1250(9) 0.0222(12) Uani d PDU 0.425(3) A 2
H H2'1 0.2353 -0.1933 -0.1819 0.027 Uiso calc PR 0.425(3) A 2
H H2'2 0.1478 -0.1825 -0.1530 0.027 Uiso calc PR 0.425(3) A 2
C C3' 0.1222(7) -0.0493(6) -0.3006(12) 0.0290(14) Uani d PDU 0.425(3) A 2
H H3'1 0.0634 -0.0519 -0.2945 0.035 Uiso calc PR 0.425(3) A 2
H H3'2 0.1152 -0.0878 -0.3813 0.035 Uiso calc PR 0.425(3) A 2
C C10' 0.3005(5) -0.1207(5) 0.2723(7) 0.0301(12) Uani d PDU 0.425(3) A 2
H H10C 0.3371 -0.1746 0.3156 0.036 Uiso calc PR 0.425(3) A 2
H H10D 0.2617 -0.1107 0.3195 0.036 Uiso calc PR 0.425(3) A 2
O O1' 0.2353(2) -0.1356(2) 0.1156(4) 0.0206(10) Uani d PDU 0.425(3) A 2
O O2' 0.2069(3) -0.0695(2) -0.1594(4) 0.0233(10) Uani d PDU 0.425(3) A 2
C C4 0.14547(18) 0.03982(17) -0.3203(3) 0.0309(6) Uani d D 1 . .
H H4A 0.2113 0.0253 -0.2957 0.037 Uiso calc R 1 A 1
H H4B 0.1120 0.0681 -0.4194 0.037 Uiso calc R 1 A 1
C C5 0.19807(16) 0.17591(15) -0.1985(2) 0.0229(5) Uani d . 1 . .
H H5A 0.1561 0.2150 -0.2819 0.028 Uiso calc R 1 A .
H H5B 0.2563 0.1639 -0.2033 0.028 Uiso calc R 1 . .
C C6 0.22495(15) 0.21744(15) -0.0523(2) 0.0207(5) Uani d . 1 A .
H H6A 0.2495 0.2766 -0.0477 0.025 Uiso calc R 1 . .
H H6B 0.1683 0.2212 -0.0405 0.025 Uiso calc R 1 . .
C C7 0.31257(15) 0.18047(14) 0.2085(2) 0.0183(5) Uani d . 1 A .
H H7A 0.2505 0.1824 0.2050 0.022 Uiso calc R 1 . .
H H7B 0.3456 0.2364 0.2476 0.022 Uiso calc R 1 . .
C C8 0.37293(15) 0.10806(14) 0.3069(2) 0.0211(5) Uani d . 1 . .
H H8A 0.4313 0.1015 0.3002 0.025 Uiso calc R 1 . .
H H8B 0.3928 0.1204 0.4120 0.025 Uiso calc R 1 . .
C C9 0.37305(16) -0.04593(15) 0.3188(3) 0.0264(6) Uani d D 1 . .
H H9A 0.3910 -0.0524 0.4244 0.032 Uiso calc R 1 A 1
H H9B 0.4326 -0.0413 0.3153 0.032 Uiso calc R 1 A 1
O O3 0.14881(10) 0.09710(10) -0.21010(16) 0.0210(4) Uani d . 1 A .
O O4 0.29728(10) 0.16516(9) 0.06293(15) 0.0178(3) Uani d . 1 . .
O O5 0.31728(10) 0.03030(10) 0.25838(16) 0.0211(4) Uani d . 1 A .
Ni Ni1 0.5000 0.0000 0.0000 0.01354(11) Uani d S 1 . .
O O7 0.62612(11) -0.02569(11) 0.00679(19) 0.0242(4) Uani d D 1 . .
H H7C 0.6421(17) -0.0696(11) -0.022(3) 0.036 Uiso d D 1 . .
H H7D 0.6614(16) 0.0121(12) 0.017(3) 0.036 Uiso d D 1 . .
O O8 0.42130(12) -0.07295(11) -0.18908(17) 0.0248(4) Uani d D 1 . .
H H8C 0.3871(15) -0.0493(14) -0.271(2) 0.037 Uiso d D 1 . .
H H8D 0.4431(17) -0.1166(12) -0.203(3) 0.037 Uiso d D 1 . .
O O9 0.51406(11) -0.10859(10) 0.12079(17) 0.0200(3) Uani d D 1 . .
H H9C 0.5175(16) -0.1557(12) 0.084(2) 0.030 Uiso d D 1 . .
H H9D 0.5602(14) -0.1092(14) 0.2100(17) 0.030 Uiso d D 1 . .
Ni Ni2 0.0000 0.0000 0.0000 0.01295(11) Uani d S 1 . .
O O6 0.12290(10) 0.05293(10) 0.02445(17) 0.0183(3) Uani d D 1 . .
H H6C 0.1270(15) 0.0663(14) -0.0502(18) 0.027 Uiso d D 1 . .
H H6D 0.1757(12) 0.0367(15) 0.0895(19) 0.027 Uiso d D 1 . .
O O10 0.06786(12) -0.02105(11) 0.22246(17) 0.0253(4) Uani d D 1 . .
H H10E 0.1105(16) 0.0132(12) 0.282(2) 0.038 Uiso d D 1 . .
H H10F 0.0745(17) -0.0677(11) 0.263(3) 0.038 Uiso d D 1 . .
O O11 0.04652(11) -0.11770(10) -0.03048(18) 0.0219(4) Uani d D 1 . .
H H11D 0.0753(16) -0.1081(16) -0.069(3) 0.033 Uiso d D 1 . .
C C11 -0.00716(16) -0.19561(14) -0.0769(3) 0.0262(6) Uani d . 1 . .
H H11A -0.0176 -0.2165 0.0024 0.039 Uiso calc R 1 . .
H H11B 0.0282 -0.2392 -0.0977 0.039 Uiso calc R 1 . .
H H11C -0.0691 -0.1849 -0.1674 0.039 Uiso calc R 1 . .
N N1 0.46460(13) 0.27268(12) 0.1179(2) 0.0210(4) Uani d . 1 . .
O O12 0.46900(12) 0.25755(10) 0.00340(17) 0.0316(4) Uani d . 1 . .
O O13 0.41547(10) 0.33478(9) 0.11782(16) 0.0247(4) Uani d . 1 . .
O O14 0.50915(10) 0.22561(10) 0.23208(16) 0.0208(3) Uani d . 1 . .
N N2 0.72821(13) -0.07374(13) 0.48854(19) 0.0209(4) Uani d . 1 . .
O O15 0.66587(11) -0.12709(10) 0.40313(17) 0.0290(4) Uani d . 1 . .
O O16 0.80361(11) -0.10068(10) 0.60019(16) 0.0241(4) Uani d . 1 . .
O O17 0.71584(13) 0.00565(9) 0.46263(18) 0.0232(4) Uani d . 1 . .

loop_
_atom_site_aniso_label
_atom_site_aniso_U_11
_atom_site_aniso_U_22
_atom_site_aniso_U_33
_atom_site_aniso_U_12
_atom_site_aniso_U_13
_atom_site_aniso_U_23
C1 0.020(4) 0.0171(19) 0.029(3) -0.0015(19) 0.013(3) -0.007(2)
C2 0.0215(16) 0.019(2) 0.029(3) 0.0001(14) 0.016(3) -0.0037(19)
C3 0.043(4) 0.022(2) 0.025(3) 0.014(2) 0.019(2) 0.0014(14)
C10 0.035(3) 0.0221(16) 0.027(2) 0.0138(17) 0.0113(16) -0.0060(19)
O1 0.0288(17) 0.0189(16) 0.0279(15) -0.0051(13) 0.0164(13) -0.0053(12)
O2 0.0196(16) 0.0217(15) 0.0236(15) 0.0024(12) 0.0119(13) -0.0015(12)
C1' 0.020(4) 0.0171(19) 0.029(3) -0.0015(19) 0.013(3) -0.007(2)
C2' 0.0215(16) 0.019(2) 0.029(3) 0.0001(14) 0.016(3) -0.0037(19)
C3' 0.043(4) 0.022(2) 0.025(3) 0.014(2) 0.019(2) 0.0014(14)
C10' 0.035(3) 0.0221(16) 0.027(2) 0.0138(17) 0.0113(16) -0.0060(19)
O1' 0.0150(19) 0.021(2) 0.0244(19) 0.0022(16) 0.0090(15) -0.0005(16)
O2' 0.023(2) 0.022(2) 0.023(2) -0.0010(17) 0.0098(17) -0.0021(15)
C4 0.0322(14) 0.0419(16) 0.0226(13) -0.0045(13) 0.0170(11) -0.0076(12)
C5 0.0194(12) 0.0276(14) 0.0227(12) -0.0006(10) 0.0115(10) 0.0065(10)
C6 0.0176(11) 0.0173(12) 0.0251(12) 0.0036(10) 0.0093(9) 0.0061(10)
C7 0.0211(12) 0.0196(12) 0.0184(11) -0.0011(9) 0.0131(10) -0.0024(9)
C8 0.0181(11) 0.0246(13) 0.0208(12) -0.0039(10) 0.0101(10) -0.0002(10)
C9 0.0260(13) 0.0274(15) 0.0270(13) 0.0092(11) 0.0144(11) 0.0102(11)
O3 0.0203(8) 0.0260(9) 0.0185(8) -0.0033(7) 0.0113(7) -0.0032(7)
O4 0.0170(8) 0.0189(8) 0.0173(8) 0.0036(6) 0.0086(7) 0.0020(6)
O5 0.0198(8) 0.0168(8) 0.0246(9) 0.0030(7) 0.0100(7) 0.0033(7)
Ni1 0.0131(2) 0.0132(2) 0.0144(2) 0.00119(15) 0.00712(16) -0.00089(15)
O7 0.0198(9) 0.0214(9) 0.0372(10) -0.0015(7) 0.0186(8) -0.0081(8)
O8 0.0276(9) 0.0199(9) 0.0184(8) 0.0059(7) 0.0057(7) -0.0032(7)
O9 0.0227(8) 0.0158(8) 0.0176(8) 0.0015(7) 0.0076(7) 0.0001(7)
Ni2 0.0114(2) 0.0126(2) 0.0150(2) -0.00084(15) 0.00678(16) 0.00100(15)
O6 0.0152(8) 0.0226(9) 0.0174(8) -0.0021(7) 0.0085(7) 0.0022(7)
O10 0.0261(9) 0.0239(10) 0.0174(9) -0.0066(7) 0.0049(7) 0.0051(7)
O11 0.0199(8) 0.0184(9) 0.0326(9) -0.0004(7) 0.0170(7) -0.0012(7)
C11 0.0232(13) 0.0173(13) 0.0377(14) -0.0020(10) 0.0152(11) -0.0013(11)
N1 0.0210(10) 0.0145(10) 0.0251(11) -0.0020(8) 0.0100(9) -0.0029(8)
O12 0.0524(11) 0.0240(10) 0.0243(9) 0.0077(8) 0.0239(8) -0.0003(7)
O13 0.0244(9) 0.0154(8) 0.0326(9) 0.0025(7) 0.0133(8) -0.0048(7)
O14 0.0187(8) 0.0205(8) 0.0210(8) 0.0002(7) 0.0084(7) 0.0008(7)
N2 0.0242(11) 0.0222(12) 0.0173(10) 0.0014(9) 0.0112(9) 0.0007(8)
O15 0.0264(9) 0.0279(10) 0.0206(8) -0.0055(8) 0.0033(7) -0.0027(7)
O16 0.0196(8) 0.0264(9) 0.0177(8) 0.0026(7) 0.0033(7) 0.0026(7)
O17 0.0288(9) 0.0191(10) 0.0193(8) 0.0044(7) 0.0106(7) 0.0027(7)

loop_
_atom_type_symbol
_atom_type_description
_atom_type_scat_dispersion_real
_atom_type_scat_dispersion_imag
_atom_type_scat_source
C C 0.0033 0.0016 'International Tables Vol C Tables 4.2.6.8 and 6.1.1.4'
H H 0.0000 0.0000 'International Tables Vol C Tables 4.2.6.8 and 6.1.1.4'
N N 0.0061 0.0033 'International Tables Vol C Tables 4.2.6.8 and 6.1.1.4'
O O 0.0106 0.0060 'International Tables Vol C Tables 4.2.6.8 and 6.1.1.4'
Ni Ni 0.3393 1.1124 'International Tables Vol C Tables 4.2.6.8 and 6.1.1.4'

loop_
_geom_angle_atom_site_label_1
_geom_angle_atom_site_label_2
_geom_angle_atom_site_label_3
_geom_angle_site_symmetry_1
_geom_angle_site_symmetry_3
_geom_angle
O1 C1 C2 . . 107.6(6)
O1 C1 H1A . . 110.2
C2 C1 H1A . . 110.2
O1 C1 H1B . . 110.2
C2 C1 H1B . . 110.2
H1A C1 H1B . . 108.5
O2 C2 C1 . . 108.0(5)
O2 C2 H2A . . 110.1
C1 C2 H2A . . 110.1
O2 C2 H2B . . 110.1
C1 C2 H2B . . 110.1
H2A C2 H2B . . 108.4
O2 C3 C4 . . 118.2(5)
O2 C3 H3A . . 107.8
C4 C3 H3A . . 107.8
O2 C3 H3B . . 107.8
C4 C3 H3B . . 107.8
H3A C3 H3B . . 107.1
O1 C10 C9 . . 105.5(4)
O1 C10 H10A . . 110.6
C9 C10 H10A . . 110.6
O1 C10 H10B . . 110.6
C9 C10 H10B . . 110.7
H10A C10 H10B . . 108.8
C10 O1 C1 . . 113.1(4)
C2 O2 C3 . . 114.9(5)
O1' C1' C2' . . 107.4(8)
O1' C1' H1'1 . . 110.2
C2' C1' H1'1 . . 110.2
O1' C1' H1'2 . . 110.2
C2' C1' H1'2 . . 110.2
H1'1 C1' H1'2 . . 108.5
O2' C2' C1' . . 108.4(8)
O2' C2' H2'1 . . 110.0
C1' C2' H2'1 . . 110.0
O2' C2' H2'2 . . 110.0
C1' C2' H2'2 . . 110.0
H2'1 C2' H2'2 . . 108.4
O2' C3' C4 . . 99.6(5)
O2' C3' H3'1 . . 111.8
C4 C3' H3'1 . . 111.8
O2' C3' H3'2 . . 111.8
C4 C3' H3'2 . . 111.8
H3'1 C3' H3'2 . . 109.6
O1' C10' C9 . . 118.4(5)
O1' C10' H10C . . 107.7
C9 C10' H10C . . 107.7
O1' C10' H10D . . 107.7
C9 C10' H10D . . 107.7
H10C C10' H10D . . 107.1
C1' O1' C10' . . 113.8(5)
C3' O2' C2' . . 111.6(6)
O3 C4 C3' . . 112.1(6)
O3 C4 C3 . . 109.0(4)
O3 C4 H4A . . 109.9
C3' C4 H4A . . 94.1
C3 C4 H4A . . 109.9
O3 C4 H4B . . 109.9
C3' C4 H4B . . 121.1
C3 C4 H4B . . 109.9
H4A C4 H4B . . 108.3
O3 C5 C6 . . 108.15(17)
O3 C5 H5A . . 110.1
C6 C5 H5A . . 110.1
O3 C5 H5B . . 110.1
C6 C5 H5B . . 110.1
H5A C5 H5B . . 108.4
O4 C6 C5 . . 107.42(18)
O4 C6 H6A . . 110.2
C5 C6 H6A . . 110.2
O4 C6 H6B . . 110.2
C5 C6 H6B . . 110.2
H6A C6 H6B . . 108.5
O4 C7 C8 . . 107.55(17)
O4 C7 H7A . . 110.2
C8 C7 H7A . . 110.2
O4 C7 H7B . . 110.2
C8 C7 H7B . . 110.2
H7A C7 H7B . . 108.5
O5 C8 C7 . . 108.25(17)
O5 C8 H8A . . 110.0
C7 C8 H8A . . 110.0
O5 C8 H8B . . 110.0
C7 C8 H8B . . 110.0
H8A C8 H8B . . 108.4
O5 C9 C10 . . 110.2(3)
O5 C9 C10' . . 105.8(4)
O5 C9 H9A . . 109.6
C10 C9 H9A . . 109.6
C10' C9 H9A . . 91.0
O5 C9 H9B . . 109.6
C10 C9 H9B . . 109.6
C10' C9 H9B . . 130.4
H9A C9 H9B . . 108.1
C5 O3 C4 . . 112.75(16)
C6 O4 C7 . . 114.97(16)
C9 O5 C8 . . 113.35(16)
O9 Ni1 O9 . 3_655 179.9970(10)
O9 Ni1 O7 . . 91.40(7)
O9 Ni1 O7 3_655 . 88.60(7)
O9 Ni1 O7 . 3_655 88.60(7)
O9 Ni1 O7 3_655 3_655 91.39(7)
O7 Ni1 O7 . 3_655 180.0
O9 Ni1 O8 . . 87.60(6)
O9 Ni1 O8 3_655 . 92.40(6)
O7 Ni1 O8 . . 92.68(7)
O7 Ni1 O8 3_655 . 87.32(7)
O9 Ni1 O8 . 3_655 92.40(6)
O9 Ni1 O8 3_655 3_655 87.59(6)
O7 Ni1 O8 . 3_655 87.32(7)
O7 Ni1 O8 3_655 3_655 92.67(7)
O8 Ni1 O8 . 3_655 180.0
Ni1 O7 H7C . . 129.3(17)
Ni1 O7 H7D . . 120.2(18)
H7C O7 H7D . . 108(2)
Ni1 O8 H8C . . 120.5(17)
Ni1 O8 H8D . . 121.0(18)
H8C O8 H8D . . 108(2)
Ni1 O9 H9C . . 116.7(16)
Ni1 O9 H9D . . 116.4(16)
H9C O9 H9D . . 105.2(18)
O10 Ni2 O10 . 3 180.0
O10 Ni2 O6 . 3 90.18(6)
O10 Ni2 O6 3 3 89.82(6)
O10 Ni2 O6 . . 89.82(6)
O10 Ni2 O6 3 . 90.18(6)
O6 Ni2 O6 3 . 180.0
O10 Ni2 O11 . . 90.39(7)
O10 Ni2 O11 3 . 89.61(7)
O6 Ni2 O11 3 . 92.17(6)
O6 Ni2 O11 . . 87.83(6)
O10 Ni2 O11 . 3 89.61(7)
O10 Ni2 O11 3 3 90.39(7)
O6 Ni2 O11 3 3 87.83(6)
O6 Ni2 O11 . 3 92.17(6)
O11 Ni2 O11 . 3 180.0
Ni2 O6 H6C . . 121.1(15)
Ni2 O6 H6D . . 121.6(16)
H6C O6 H6D . . 107.4(19)
Ni2 O10 H10E . . 120.1(17)
Ni2 O10 H10F . . 126.1(17)
H10E O10 H10F . . 110(2)
C11 O11 Ni2 . . 126.47(12)
C11 O11 H11D . . 114.5(19)
Ni2 O11 H11D . . 106.2(19)
O11 C11 H11A . . 109.5
O11 C11 H11B . . 109.5
H11A C11 H11B . . 109.5
O11 C11 H11C . . 109.5
H11A C11 H11C . . 109.5
H11B C11 H11C . . 109.5
O13 N1 O12 . . 119.38(18)
O13 N1 O14 . . 120.18(17)
O12 N1 O14 . . 120.43(18)
O17 N2 O16 . . 119.98(19)
O17 N2 O15 . . 120.66(18)
O16 N2 O15 . . 119.36(19)

loop_
_geom_bond_atom_site_label_1
_geom_bond_atom_site_label_2
_geom_bond_site_symmetry_2
_geom_bond_distance
C1 O1 . 1.439(6)
C1 C2 . 1.500(6)
C1 H1A . 0.9900
C1 H1B . 0.9900
C2 O2 . 1.423(8)
C2 H2A . 0.9900
C2 H2B . 0.9900
C3 O2 . 1.443(6)
C3 C4 . 1.495(7)
C3 H3A . 0.9900
C3 H3B . 0.9900
C10 O1 . 1.419(5)
C10 C9 . 1.456(5)
C10 H10A . 0.9900
C10 H10B . 0.9900
C1' O1' . 1.434(10)
C1' C2' . 1.506(8)
C1' H1'1 . 0.9900
C1' H1'2 . 0.9900
C2' O2' . 1.446(10)
C2' H2'1 . 0.9900
C2' H2'2 . 0.9900
C3' O2' . 1.444(7)
C3' C4 . 1.472(8)
C3' H3'1 . 0.9900
C3' H3'2 . 0.9900
C10' O1' . 1.441(6)
C10' C9 . 1.543(7)
C10' H10C . 0.9900
C10' H10D . 0.9900
C4 O3 . 1.430(3)
C4 H4A . 0.9900
C4 H4B . 0.9900
C5 O3 . 1.430(3)
C5 C6 . 1.499(3)
C5 H5A . 0.9900
C5 H5B . 0.9900
C6 O4 . 1.427(2)
C6 H6A . 0.9900
C6 H6B . 0.9900
C7 O4 . 1.427(2)
C7 C8 . 1.497(3)
C7 H7A . 0.9900
C7 H7B . 0.9900
C8 O5 . 1.433(3)
C8 H8A . 0.9900
C8 H8B . 0.9900
C9 O5 . 1.424(3)
C9 H9A . 0.9900
C9 H9B . 0.9900
Ni1 O9 . 2.0423(15)
Ni1 O9 3_655 2.0423(15)
Ni1 O7 . 2.0519(15)
Ni1 O7 3_655 2.0521(15)
Ni1 O8 . 2.0543(15)
Ni1 O8 3_655 2.0543(15)
O7 H7C . 0.837(15)
O7 H7D . 0.786(15)
O8 H8C . 0.832(15)
O8 H8D . 0.809(15)
O9 H9C . 0.838(15)
O9 H9D . 0.845(15)
Ni2 O10 . 2.0221(15)
Ni2 O10 3 2.0221(15)
Ni2 O6 3 2.0494(14)
Ni2 O6 . 2.0494(14)
Ni2 O11 . 2.0586(15)
Ni2 O11 3 2.0587(15)
O6 H6C . 0.840(15)
O6 H6D . 0.815(15)
O10 H10E . 0.839(15)
O10 H10F . 0.817(15)
O11 C11 . 1.420(3)
O11 H11D . 0.773(16)
C11 H11A . 0.9800
C11 H11B . 0.9800
C11 H11C . 0.9800
N1 O13 . 1.249(2)
N1 O12 . 1.254(2)
N1 O14 . 1.262(2)
N2 O17 . 1.252(2)
N2 O16 . 1.253(2)
N2 O15 . 1.256(2)

loop_
_geom_hbond_atom_site_label_D
_geom_hbond_atom_site_label_H
_geom_hbond_atom_site_label_A
_geom_hbond_site_symmetry_A
_geom_hbond_distance_DH
_geom_hbond_distance_HA
_geom_hbond_distance_DA
_geom_hbond_angle_DHA
O7 H7C O4 3_655 0.837(15) 1.941(16) 2.768(2) 170(2)
O7 H7D O2' 3_655 0.786(15) 2.08(2) 2.765(4) 146(3)
O7 H7D O1 3_655 0.786(15) 2.11(2) 2.806(3) 147(3)
O8 H8C O17 3_655 0.832(15) 1.955(16) 2.773(2) 168(2)
O8 H8D O14 3_655 0.809(15) 1.945(16) 2.753(2) 176(3)
O9 H9C O12 3_655 0.838(15) 1.891(15) 2.727(2) 175(2)
O9 H9D O15 . 0.845(15) 1.883(16) 2.722(2) 172(2)
O6 H6C O3 . 0.840(15) 1.934(15) 2.771(2) 175(2)
O6 H6D O5 . 0.815(15) 2.063(16) 2.857(2) 165(2)
O10 H10E O16 3_656 0.839(15) 1.882(15) 2.717(2) 173(2)
O10 H10F O13 2_545 0.817(15) 1.907(16) 2.714(2) 169(3)
O11 H11D O2 . 0.773(16) 1.924(16) 2.692(3) 172(3)
O11 H11D O1' . 0.773(16) 2.35(2) 2.650(4) 104(2)

loop_
_geom_torsion_atom_site_label_1
_geom_torsion_atom_site_label_2
_geom_torsion_atom_site_label_3
_geom_torsion_atom_site_label_4
_geom_torsion_site_symmetry_1
_geom_torsion
O1 C1 C2 O2 . -64.6(8)
C9 C10 O1 C1 . 173.3(4)
C2 C1 O1 C10 . 159.6(6)
C1 C2 O2 C3 . 166.3(6)
C4 C3 O2 C2 . -82.2(9)
O1' C1' C2' O2' . 68.9(11)
C2' C1' O1' C10' . -164.2(7)
C9 C10' O1' C1' . 72.4(8)
C4 C3' O2' C2' . -169.0(7)
C1' C2' O2' C3' . -160.9(10)
O2' C3' C4 O3 . -65.9(9)
O2' C3' C4 C3 . -148(4)
O2 C3 C4 O3 . -60.8(7)
O2 C3 C4 C3' . 43(3)
O3 C5 C6 O4 . 69.2(2)
O4 C7 C8 O5 . -67.6(2)
O1 C10 C9 O5 . 61.4(4)
O1 C10 C9 C10' . 144.3(15)
O1' C10' C9 O5 . 59.4(6)
O1' C10' C9 C10 . -45.3(9)
C6 C5 O3 C4 . -162.14(19)
C3' C4 O3 C5 . 162.4(4)
C3 C4 O3 C5 . 179.7(3)
C5 C6 O4 C7 . -163.26(17)
C8 C7 O4 C6 . 167.32(17)
C10 C9 O5 C8 . -163.6(3)
C10' C9 O5 C8 . 172.5(3)
C7 C8 O5 C9 . 165.81(17)
O10 Ni2 O11 C11 . 99.27(17)
O10 Ni2 O11 C11 3 -80.73(17)
O6 Ni2 O11 C11 3 9.08(17)
O6 Ni2 O11 C11 . -170.92(17)
